data_7124948
loop_
_publ_author_name
'McKeown, Paul'
'Davidson, Matthew G.'
'Kociok-K\"ohn, Gabriele'
'Jones, Matthew D.'

_publ_section_title
;
 Aluminium salalens vs. salans: &quot;Initiator Design&quot; for the
 isoselective polymerisation of rac-lactide.
;
_journal_issue 68
_journal_name_full 'Chemical communications (Cambridge, England)'
_journal_page_first 10431
_journal_page_last 10434
_journal_paper_doi 10.1039/c6cc05795k
_journal_volume 52
_journal_year 2016
_chemical_formula_moiety 'C38 H61 Al N2 O2'
_chemical_formula_sum 'C38 H61 Al N2 O2'
_chemical_formula_weight 604.86
_space_group_crystal_system monoclinic
_space_group_IT_number 14
_space_group_name_Hall '-P 2ybc'
_space_group_name_H-M_alt 'P 1 21/c 1'
_atom_sites_solution_hydrogens geom
_audit_creation_method SHELXL-2014/7
_audit_update_record
;
2016-07-07 deposited with the CCDC.
2016-07-27 downloaded from the CCDC.
;
_cell_angle_alpha 90
_cell_angle_beta 98.2288(8)
_cell_angle_gamma 90
_cell_formula_units_Z 4
_cell_length_a 13.8779(12)
_cell_length_b 13.00200(10)
_cell_length_c 20.8532(16)
_cell_measurement_reflns_used 14955
_cell_measurement_temperature 150(2)
_cell_measurement_theta_max 69.9610
_cell_measurement_theta_min 3.4540
_cell_volume 3724.0(4)
_computing_cell_refinement 'CrysAlisPro 1.171.38.41 (Rigaku OD, 2015)'
_computing_data_collection 'CrysAlisPro 1.171.38.41 (Rigaku OD, 2015)'
_computing_data_reduction 'CrysAlisPro 1.171.38.41 (Rigaku OD, 2015)'
_computing_molecular_graphics 'ORTEP3 for Windows - Farrugia, L. J. J. Appl. Crystallogr. 1997, 30, 565'
_computing_publication_material
;
 'WinGX publication routines, Farrugia, 
 L. J., J. Appl. Crystallogr., 1999, 32, 837-838
;
_computing_structure_refinement
;
 SHELXL-2014/8 (Sheldrick, 2014)
 Sheldrick GM (2008) Acta Crystallogr A64:112--122 and 
 C. B. H\"ubschle, G. M. Sheldrick and B. Dittrich
 ShelXle: a Qt graphical user interface for SHELXL
 J. Appl. Cryst., 44, (2011) 1281-1284.
;
_computing_structure_solution
; 
 SHELXT
 Sheldrick, G. M. (2008). Acta Cryst. A64, 112-122.
;
_diffrn_ambient_environment N~2~
_diffrn_ambient_temperature 150.01(10)
_diffrn_detector 'CCD plate'
_diffrn_detector_area_resol_mean 8.1150
_diffrn_detector_type EosS2
_diffrn_measured_fraction_theta_full 1.000
_diffrn_measured_fraction_theta_max 0.999
_diffrn_measurement_device 'four-circle diffractometer'
_diffrn_measurement_device_type 'SuperNova, Dual, Cu at zero, EosS2'
_diffrn_measurement_method '\w scans'
_diffrn_radiation_monochromator mirror
_diffrn_radiation_probe x-ray
_diffrn_radiation_type 'Cu K\a'
_diffrn_radiation_wavelength 1.54184
_diffrn_reflns_av_R_equivalents 0.0231
_diffrn_reflns_av_unetI/netI 0.0237
_diffrn_reflns_Laue_measured_fraction_full 1.000
_diffrn_reflns_Laue_measured_fraction_max 0.999
_diffrn_reflns_limit_h_max 16
_diffrn_reflns_limit_h_min -16
_diffrn_reflns_limit_k_max 15
_diffrn_reflns_limit_k_min -15
_diffrn_reflns_limit_l_max 21
_diffrn_reflns_limit_l_min -25
_diffrn_reflns_number 26907
_diffrn_reflns_point_group_measured_fraction_full 1.000
_diffrn_reflns_point_group_measured_fraction_max 0.999
_diffrn_reflns_theta_full 67.684
_diffrn_reflns_theta_max 70.124
_diffrn_reflns_theta_min 3.218
_diffrn_source 'micro-focus sealed X-ray tube'
_diffrn_source_type 'SuperNova (Cu) X-ray Source'
_exptl_absorpt_coefficient_mu 0.712
_exptl_absorpt_correction_T_max 1.00000
_exptl_absorpt_correction_T_min 0.96939
_exptl_absorpt_correction_type multi-scan
_exptl_absorpt_process_details
;
CrysAlisPro 1.171.38.43 (Rigaku Oxford Diffraction, 2015)
Empirical absorption correction using spherical harmonics,
 implemented in SCALE3 ABSPACK scaling algorithm.
;
_exptl_crystal_colour colourless
_exptl_crystal_density_diffrn 1.079
_exptl_crystal_description block
_exptl_crystal_F_000 1328
_exptl_crystal_size_max 0.100
_exptl_crystal_size_mid 0.050
_exptl_crystal_size_min 0.050
_refine_diff_density_max 0.534
_refine_diff_density_min -0.212
_refine_diff_density_rms 0.041
_refine_ls_extinction_method none
_refine_ls_goodness_of_fit_ref 1.034
_refine_ls_hydrogen_treatment constr
_refine_ls_matrix_type full
_refine_ls_number_parameters 432
_refine_ls_number_reflns 7072
_refine_ls_number_restraints 36
_refine_ls_restrained_S_all 1.046
_refine_ls_R_factor_all 0.0431
_refine_ls_R_factor_gt 0.0392
_refine_ls_shift/su_max 0.001
_refine_ls_shift/su_mean 0.000
_refine_ls_structure_factor_coef Fsqd
_refine_ls_weighting_details 'w=1/[\s^2^(Fo^2^)+(0.0549P)^2^+1.1691P] where P=(Fo^2^+2Fc^2^)/3'
_refine_ls_weighting_scheme calc
_refine_ls_wR_factor_gt 0.1036
_refine_ls_wR_factor_ref 0.1070
_reflns_Friedel_coverage 0.000
_reflns_number_gt 6449
_reflns_number_total 7072
_reflns_threshold_expression 'I > 2\s(I)'
_cod_data_source_file c6cc05795k2.cif
_cod_data_source_block Al3Me
_cod_original_sg_symbol_H-M 'P 21/c'
_cod_database_code 7124948
_shelx_shelxl_version_number 2014/7
_shelx_space_group_comment
;
The symmetry employed for this shelxl refinement is uniquely defined
by the following loop, which should always be used as a source of
symmetry information in preference to the above space-group names.
They are only intended as comments.
;
_shelx_estimated_absorpt_t_min 0.932
_shelx_estimated_absorpt_t_max 0.965
_oxdiff_exptl_absorpt_empirical_full_min 0.917
_oxdiff_exptl_absorpt_empirical_full_max 1.161
_oxdiff_exptl_absorpt_empirical_details
;
Empirical correction (ABSPACK) includes:
- Absorption correction using spherical harmonics
- Frame scaling
;

loop_
_space_group_symop_operation_xyz
'x, y, z'
'-x, y+1/2, -z+1/2'
'-x, -y, -z'
'x, -y-1/2, z-1/2'

loop_
_atom_site_label
_atom_site_type_symbol
_atom_site_fract_x
_atom_site_fract_y
_atom_site_fract_z
_atom_site_U_iso_or_equiv
_atom_site_adp_type
_atom_site_occupancy
_atom_site_site_symmetry_order
_atom_site_calc_flag
_atom_site_refinement_flags_posn
_atom_site_refinement_flags_adp
_atom_site_refinement_flags_occupancy
_atom_site_disorder_assembly
_atom_site_disorder_group
Al1 Al 0.04974(2) 1.00625(3) 0.27339(2) 0.02020(10) Uani 1 1 d . . . . .
O1 O 0.03229(6) 0.90452(7) 0.32639(4) 0.02499(19) Uani 1 1 d . . . . .
N1 N -0.11613(7) 1.01316(8) 0.25095(5) 0.0230(2) Uani 1 1 d . . . . .
C1 C 0.06050(10) 1.15088(10) 0.30282(7) 0.0322(3) Uani 1 1 d . . . . .
H1A H 0.0375 1.1568 0.3450 0.048 Uiso 1 1 calc R U . . .
H1B H 0.0207 1.1947 0.2712 0.048 Uiso 1 1 calc R U . . .
H1C H 0.1287 1.1728 0.3069 0.048 Uiso 1 1 calc R U . . .
O2 O 0.17543(6) 0.97106(7) 0.27403(4) 0.02750(19) Uani 1 1 d . . . . .
N2 N 0.03076(7) 0.99593(8) 0.17280(5) 0.0228(2) Uani 1 1 d . . . . .
C2 C -0.03920(9) 0.87458(9) 0.35917(6) 0.0225(2) Uani 1 1 d . . . . .
C3 C -0.01954(9) 0.84341(9) 0.42448(6) 0.0237(2) Uani 1 1 d . . . . .
C4 C -0.09745(10) 0.80513(10) 0.45299(6) 0.0282(3) Uani 1 1 d . . . . .
H4 H -0.0849 0.7837 0.4969 0.034 Uiso 1 1 calc R U . . .
C5 C -0.19241(10) 0.79648(11) 0.42094(7) 0.0321(3) Uani 1 1 d . . . . .
C6 C -0.20978(9) 0.83203(10) 0.35748(7) 0.0303(3) Uani 1 1 d . . . . .
H6 H -0.2741 0.8300 0.3346 0.036 Uiso 1 1 calc R U . . .
C7 C -0.13484(9) 0.87041(9) 0.32686(6) 0.0252(2) Uani 1 1 d . . . . .
C8 C 0.08419(9) 0.84800(9) 0.46174(6) 0.0261(3) Uani 1 1 d . . . . .
C9 C 0.12734(10) 0.95664(10) 0.46047(7) 0.0327(3) Uani 1 1 d . . . . .
H9A H 0.1315 0.9764 0.4156 0.049 Uiso 1 1 calc R U . . .
H9B H 0.1926 0.9574 0.4857 0.049 Uiso 1 1 calc R U . . .
H9C H 0.0855 1.0054 0.4794 0.049 Uiso 1 1 calc R U . . .
C10 C 0.14865(10) 0.77174(10) 0.43108(7) 0.0323(3) Uani 1 1 d . . . . .
H10A H 0.1246 0.7016 0.4357 0.048 Uiso 1 1 calc R U . . .
H10B H 0.2158 0.7770 0.4530 0.048 Uiso 1 1 calc R U . . .
H10C H 0.1466 0.7879 0.3850 0.048 Uiso 1 1 calc R U . . .
C11 C 0.08692(11) 0.81901(13) 0.53317(7) 0.0388(3) Uani 1 1 d . . . . .
H11A H 0.0456 0.8665 0.5536 0.058 Uiso 1 1 calc R U . . .
H11B H 0.1540 0.8234 0.5553 0.058 Uiso 1 1 calc R U . . .
H11C H 0.0629 0.7486 0.5363 0.058 Uiso 1 1 calc R U . . .
C12 C -0.27510(11) 0.75274(13) 0.45486(8) 0.0425(4) Uani 1 1 d . . . . .
C13 C -0.3385(11) 0.6852(10) 0.4104(8) 0.072(4) Uani 0.5 1 d . U P A 1
H13A H -0.3612 0.7225 0.3702 0.108 Uiso 0.5 1 calc R U P A 1
H13B H -0.3947 0.6641 0.4309 0.108 Uiso 0.5 1 calc R U P A 1
H13C H -0.3019 0.6242 0.4005 0.108 Uiso 0.5 1 calc R U P A 1
C14 C -0.3391(7) 0.8476(10) 0.4731(6) 0.063(2) Uani 0.5 1 d . U P A 1
H14A H -0.2987 0.8934 0.5031 0.095 Uiso 0.5 1 calc R U P A 1
H14B H -0.3936 0.8220 0.4937 0.095 Uiso 0.5 1 calc R U P A 1
H14C H -0.3644 0.8855 0.4336 0.095 Uiso 0.5 1 calc R U P A 1
C15 C -0.2354(8) 0.7076(9) 0.5212(5) 0.123(4) Uani 0.5 1 d . U P A 1
H15A H -0.2083 0.7630 0.5502 0.185 Uiso 0.5 1 calc R U P A 1
H15B H -0.1842 0.6575 0.5163 0.185 Uiso 0.5 1 calc R U P A 1
H15C H -0.2882 0.6735 0.5396 0.185 Uiso 0.5 1 calc R U P A 1
C13A C -0.3548(12) 0.7002(12) 0.4076(7) 0.073(4) Uani 0.5 1 d . U P A 2
H13D H -0.3251 0.6499 0.3814 0.110 Uiso 0.5 1 calc R U P A 2
H13E H -0.3899 0.7520 0.3791 0.110 Uiso 0.5 1 calc R U P A 2
H13F H -0.4004 0.6651 0.4320 0.110 Uiso 0.5 1 calc R U P A 2
C14A C -0.3166(8) 0.8335(9) 0.4890(7) 0.094(4) Uani 0.5 1 d . U P A 2
H14D H -0.3713 0.8061 0.5087 0.141 Uiso 0.5 1 calc R U P A 2
H14E H -0.3398 0.8886 0.4587 0.141 Uiso 0.5 1 calc R U P A 2
H14F H -0.2671 0.8607 0.5230 0.141 Uiso 0.5 1 calc R U P A 2
C15A C -0.2375(6) 0.6657(5) 0.5020(4) 0.0588(15) Uani 0.5 1 d . U P A 2
H15D H -0.2095 0.6109 0.4781 0.088 Uiso 0.5 1 calc R U P A 2
H15E H -0.2916 0.6379 0.5221 0.088 Uiso 0.5 1 calc R U P A 2
H15F H -0.1874 0.6928 0.5356 0.088 Uiso 0.5 1 calc R U P A 2
C16 C -0.15189(9) 0.90542(9) 0.25762(6) 0.0258(3) Uani 1 1 d . . . . .
H16A H -0.1177 0.8586 0.2310 0.031 Uiso 1 1 calc R U . . .
H16B H -0.2224 0.9022 0.2412 0.031 Uiso 1 1 calc R U . . .
C17 C -0.16563(10) 1.08530(10) 0.29130(7) 0.0309(3) Uani 1 1 d . . . . .
H17A H -0.1356 1.1542 0.2899 0.037 Uiso 1 1 calc R U . . .
H17B H -0.1546 1.0614 0.3368 0.037 Uiso 1 1 calc R U . . .
C18 C -0.27470(11) 1.09464(12) 0.26940(8) 0.0399(3) Uani 1 1 d . . . . .
H18A H -0.3022 1.1469 0.2962 0.048 Uiso 1 1 calc R U . . .
H18B H -0.3065 1.0280 0.2758 0.048 Uiso 1 1 calc R U . . .
C19 C -0.29614(11) 1.12546(13) 0.19806(9) 0.0439(4) Uani 1 1 d . . . . .
H19A H -0.2756 1.1976 0.1932 0.053 Uiso 1 1 calc R U . . .
H19B H -0.3671 1.1213 0.1835 0.053 Uiso 1 1 calc R U . . .
C20 C -0.24304(10) 1.05591(12) 0.15536(7) 0.0351(3) Uani 1 1 d . . . . .
H20A H -0.2716 0.9860 0.1538 0.042 Uiso 1 1 calc R U . . .
H20B H -0.2508 1.0834 0.1107 0.042 Uiso 1 1 calc R U . . .
C21 C -0.13514(9) 1.05069(10) 0.18276(6) 0.0264(3) Uani 1 1 d . . . . .
H21 H -0.1101 1.1229 0.1833 0.032 Uiso 1 1 calc R U . . .
C22 C -0.07315(9) 0.98875(10) 0.14293(6) 0.0271(3) Uani 1 1 d . . . . .
H22A H -0.0943 0.9160 0.1413 0.033 Uiso 1 1 calc R U . . .
H22B H -0.0808 1.0156 0.0981 0.033 Uiso 1 1 calc R U . . .
C23 C 0.07472(10) 1.08933(10) 0.14717(7) 0.0301(3) Uani 1 1 d . . . . .
H23A H 0.0765 1.0809 0.1007 0.045 Uiso 1 1 calc R U . . .
H23B H 0.1411 1.0986 0.1697 0.045 Uiso 1 1 calc R U . . .
H23C H 0.0354 1.1498 0.1543 0.045 Uiso 1 1 calc R U . . .
C24 C 0.08364(9) 0.90237(10) 0.15396(6) 0.0267(3) Uani 1 1 d . . . . .
H24A H 0.0663 0.8911 0.1068 0.032 Uiso 1 1 calc R U . . .
H24B H 0.0610 0.8418 0.1764 0.032 Uiso 1 1 calc R U . . .
C25 C 0.19257(9) 0.90914(9) 0.16977(6) 0.0253(2) Uani 1 1 d . . . . .
C26 C 0.25120(9) 0.88177(10) 0.12371(6) 0.0285(3) Uani 1 1 d . . . . .
H26 H 0.2216 0.8604 0.0819 0.034 Uiso 1 1 calc R U . . .
C27 C 0.35226(9) 0.88494(10) 0.13746(7) 0.0293(3) Uani 1 1 d . . . . .
C28 C 0.39174(9) 0.91837(11) 0.19920(7) 0.0308(3) Uani 1 1 d . . . . .
H28 H 0.4606 0.9211 0.2094 0.037 Uiso 1 1 calc R U . . .
C29 C 0.33631(9) 0.94817(10) 0.24706(6) 0.0284(3) Uani 1 1 d . . . . .
C30 C 0.23369(9) 0.94310(9) 0.23181(6) 0.0244(2) Uani 1 1 d . . . . .
C31 C 0.41578(10) 0.85046(12) 0.08677(7) 0.0347(3) Uani 1 1 d . . . . .
C32 C 0.38207(13) 0.90168(14) 0.02122(8) 0.0465(4) Uani 1 1 d . . . . .
H32A H 0.3137 0.8844 0.0068 0.070 Uiso 1 1 calc R U . . .
H32B H 0.4220 0.8770 -0.0107 0.070 Uiso 1 1 calc R U . . .
H32C H 0.3889 0.9765 0.0257 0.070 Uiso 1 1 calc R U . . .
C33 C 0.52318(12) 0.87652(18) 0.10701(10) 0.0586(5) Uani 1 1 d . . . . .
H33A H 0.5303 0.9508 0.1142 0.088 Uiso 1 1 calc R U . . .
H33B H 0.5605 0.8556 0.0727 0.088 Uiso 1 1 calc R U . . .
H33C H 0.5477 0.8399 0.1471 0.088 Uiso 1 1 calc R U . . .
C34 C 0.40607(12) 0.73344(13) 0.07825(8) 0.0449(4) Uani 1 1 d . . . . .
H34A H 0.4279 0.6995 0.1197 0.067 Uiso 1 1 calc R U . . .
H34B H 0.4463 0.7104 0.0460 0.067 Uiso 1 1 calc R U . . .
H34C H 0.3378 0.7158 0.0635 0.067 Uiso 1 1 calc R U . . .
C35 C 0.38480(10) 0.98692(12) 0.31343(7) 0.0349(3) Uani 1 1 d . . . . .
C36 C 0.49627(11) 0.98764(15) 0.31892(9) 0.0464(4) Uani 1 1 d . . . . .
H36A H 0.5162 1.0341 0.2862 0.070 Uiso 1 1 calc R U . . .
H36B H 0.5195 0.9180 0.3118 0.070 Uiso 1 1 calc R U . . .
H36C H 0.5243 1.0113 0.3622 0.070 Uiso 1 1 calc R U . . .
C37 C 0.35262(12) 1.09788(14) 0.32362(9) 0.0489(4) Uani 1 1 d . . . . .
H37A H 0.3849 1.1231 0.3655 0.073 Uiso 1 1 calc R U . . .
H37B H 0.2819 1.0998 0.3229 0.073 Uiso 1 1 calc R U . . .
H37C H 0.3705 1.1416 0.2889 0.073 Uiso 1 1 calc R U . . .
C38 C 0.35730(12) 0.91759(16) 0.36741(8) 0.0480(4) Uani 1 1 d . . . . .
H38A H 0.3851 0.9457 0.4096 0.072 Uiso 1 1 calc R U . . .
H38B H 0.3830 0.8482 0.3626 0.072 Uiso 1 1 calc R U . . .
H38C H 0.2863 0.9145 0.3645 0.072 Uiso 1 1 calc R U . . .

loop_
_atom_site_aniso_label
_atom_site_aniso_U_11
_atom_site_aniso_U_22
_atom_site_aniso_U_33
_atom_site_aniso_U_23
_atom_site_aniso_U_13
_atom_site_aniso_U_12
Al1 0.01910(17) 0.02006(17) 0.02285(18) -0.00041(12) 0.00781(13) -0.00150(12)
O1 0.0206(4) 0.0271(4) 0.0289(4) 0.0065(3) 0.0091(3) 0.0018(3)
N1 0.0228(5) 0.0223(5) 0.0253(5) 0.0030(4) 0.0083(4) 0.0013(4)
C1 0.0318(7) 0.0242(6) 0.0416(7) -0.0058(5) 0.0089(5) -0.0024(5)
O2 0.0194(4) 0.0373(5) 0.0272(4) -0.0030(4) 0.0079(3) -0.0009(4)
N2 0.0198(5) 0.0245(5) 0.0254(5) 0.0012(4) 0.0069(4) 0.0005(4)
C2 0.0227(6) 0.0177(5) 0.0289(6) 0.0021(4) 0.0099(5) 0.0004(4)
C3 0.0254(6) 0.0186(5) 0.0283(6) 0.0014(4) 0.0084(5) 0.0020(4)
C4 0.0314(6) 0.0261(6) 0.0293(6) 0.0063(5) 0.0114(5) 0.0022(5)
C5 0.0277(6) 0.0303(6) 0.0409(7) 0.0088(6) 0.0144(5) -0.0008(5)
C6 0.0211(6) 0.0310(6) 0.0395(7) 0.0072(5) 0.0066(5) -0.0020(5)
C7 0.0238(6) 0.0218(6) 0.0308(6) 0.0040(5) 0.0064(5) -0.0006(4)
C8 0.0274(6) 0.0242(6) 0.0271(6) 0.0010(5) 0.0055(5) 0.0024(5)
C9 0.0321(7) 0.0280(7) 0.0373(7) -0.0035(5) 0.0026(5) -0.0023(5)
C10 0.0282(6) 0.0293(6) 0.0387(7) -0.0040(5) 0.0028(5) 0.0063(5)
C11 0.0370(7) 0.0485(8) 0.0304(7) 0.0072(6) 0.0037(6) 0.0046(6)
C12 0.0312(7) 0.0495(9) 0.0506(9) 0.0156(7) 0.0187(6) -0.0036(6)
C13 0.067(7) 0.050(3) 0.112(8) -0.007(4) 0.057(6) -0.034(4)
C14 0.039(2) 0.079(6) 0.082(3) -0.012(3) 0.043(3) -0.005(3)
C15 0.058(3) 0.207(11) 0.109(7) 0.098(7) 0.024(4) -0.028(7)
C13A 0.049(4) 0.100(8) 0.072(5) 0.025(5) 0.014(4) -0.036(4)
C14A 0.096(8) 0.049(3) 0.160(10) -0.012(5) 0.096(7) -0.025(5)
C15A 0.037(2) 0.069(3) 0.072(4) 0.049(3) 0.015(2) -0.008(2)
C16 0.0233(6) 0.0238(6) 0.0305(6) 0.0025(5) 0.0048(5) -0.0028(5)
C17 0.0302(7) 0.0274(6) 0.0380(7) -0.0015(5) 0.0146(5) 0.0025(5)
C18 0.0299(7) 0.0413(8) 0.0524(9) -0.0002(7) 0.0189(6) 0.0057(6)
C19 0.0267(7) 0.0458(9) 0.0604(10) 0.0112(7) 0.0106(6) 0.0116(6)
C20 0.0242(6) 0.0431(8) 0.0379(7) 0.0116(6) 0.0038(5) 0.0040(5)
C21 0.0221(6) 0.0291(6) 0.0286(6) 0.0072(5) 0.0063(5) 0.0030(5)
C22 0.0212(6) 0.0367(7) 0.0239(6) 0.0028(5) 0.0047(5) 0.0000(5)
C23 0.0287(6) 0.0296(6) 0.0343(6) 0.0076(5) 0.0119(5) -0.0001(5)
C24 0.0224(6) 0.0281(6) 0.0309(6) -0.0072(5) 0.0082(5) -0.0004(5)
C25 0.0213(6) 0.0238(6) 0.0323(6) -0.0017(5) 0.0087(5) -0.0003(4)
C26 0.0261(6) 0.0299(6) 0.0310(6) -0.0049(5) 0.0090(5) 0.0008(5)
C27 0.0242(6) 0.0302(6) 0.0359(7) -0.0019(5) 0.0126(5) 0.0017(5)
C28 0.0197(6) 0.0348(7) 0.0396(7) -0.0009(6) 0.0096(5) 0.0001(5)
C29 0.0227(6) 0.0296(6) 0.0340(7) -0.0008(5) 0.0073(5) -0.0022(5)
C30 0.0217(6) 0.0242(6) 0.0292(6) -0.0002(5) 0.0099(5) -0.0001(4)
C31 0.0274(7) 0.0396(7) 0.0405(7) -0.0046(6) 0.0162(6) 0.0031(6)
C32 0.0513(9) 0.0502(9) 0.0438(8) 0.0047(7) 0.0267(7) 0.0090(7)
C33 0.0301(8) 0.0914(15) 0.0597(10) -0.0239(10) 0.0247(7) -0.0046(8)
C34 0.0446(8) 0.0412(8) 0.0531(9) -0.0031(7) 0.0214(7) 0.0128(7)
C35 0.0215(6) 0.0453(8) 0.0385(7) -0.0073(6) 0.0060(5) -0.0043(5)
C36 0.0232(7) 0.0652(11) 0.0501(9) -0.0145(8) 0.0029(6) -0.0045(7)
C37 0.0322(7) 0.0513(9) 0.0626(10) -0.0236(8) 0.0038(7) -0.0054(7)
C38 0.0375(8) 0.0716(11) 0.0337(7) 0.0000(7) 0.0005(6) -0.0104(8)

loop_
_atom_type_symbol
_atom_type_description
_atom_type_scat_dispersion_real
_atom_type_scat_dispersion_imag
_atom_type_scat_source
C C 0.0181 0.0091 'International Tables Vol C Tables 4.2.6.8 and 6.1.1.4'
H H 0.0000 0.0000 'International Tables Vol C Tables 4.2.6.8 and 6.1.1.4'
Al Al 0.2130 0.2455 'International Tables Vol C Tables 4.2.6.8 and 6.1.1.4'
N N 0.0311 0.0180 'International Tables Vol C Tables 4.2.6.8 and 6.1.1.4'
O O 0.0492 0.0322 'International Tables Vol C Tables 4.2.6.8 and 6.1.1.4'

loop_
_geom_angle_atom_site_label_1
_geom_angle_atom_site_label_2
_geom_angle_atom_site_label_3
_geom_angle
O1 Al1 O2 91.40(4)
O1 Al1 C1 122.02(5)
O2 Al1 C1 102.08(5)
O1 Al1 N2 125.08(4)
O2 Al1 N2 88.50(4)
C1 Al1 N2 111.55(5)
O1 Al1 N1 86.16(4)
O2 Al1 N1 163.29(4)
C1 Al1 N1 93.17(5)
N2 Al1 N1 79.49(4)
C2 O1 Al1 135.71(8)
C21 N1 C17 107.42(10)
C21 N1 C16 112.24(10)
C17 N1 C16 110.48(10)
C21 N1 Al1 104.11(7)
C17 N1 Al1 116.18(8)
C16 N1 Al1 106.36(7)
Al1 C1 H1A 109.5
Al1 C1 H1B 109.5
H1A C1 H1B 109.5
Al1 C1 H1C 109.5
H1A C1 H1C 109.5
H1B C1 H1C 109.5
C30 O2 Al1 138.16(8)
C22 N2 C23 108.80(10)
C22 N2 C24 108.65(9)
C23 N2 C24 108.99(10)
C22 N2 Al1 113.63(7)
C23 N2 Al1 108.02(8)
C24 N2 Al1 108.66(7)
O1 C2 C7 119.03(11)
O1 C2 C3 121.41(11)
C7 C2 C3 119.51(11)
C4 C3 C2 117.31(11)
C4 C3 C8 121.64(11)
C2 C3 C8 121.02(11)
C5 C4 C3 124.08(12)
C5 C4 H4 118.0
C3 C4 H4 118.0
C6 C5 C4 116.93(12)
C6 C5 C12 121.39(13)
C4 C5 C12 121.65(13)
C7 C6 C5 121.20(12)
C7 C6 H6 119.4
C5 C6 H6 119.4
C6 C7 C2 120.87(12)
C6 C7 C16 121.75(11)
C2 C7 C16 117.35(11)
C11 C8 C10 108.14(11)
C11 C8 C9 106.71(11)
C10 C8 C9 109.57(11)
C11 C8 C3 111.92(11)
C10 C8 C3 108.91(10)
C9 C8 C3 111.50(10)
C8 C9 H9A 109.5
C8 C9 H9B 109.5
H9A C9 H9B 109.5
C8 C9 H9C 109.5
H9A C9 H9C 109.5
H9B C9 H9C 109.5
C8 C10 H10A 109.5
C8 C10 H10B 109.5
H10A C10 H10B 109.5
C8 C10 H10C 109.5
H10A C10 H10C 109.5
H10B C10 H10C 109.5
C8 C11 H11A 109.5
C8 C11 H11B 109.5
H11A C11 H11B 109.5
C8 C11 H11C 109.5
H11A C11 H11C 109.5
H11B C11 H11C 109.5
C13 C12 C15 116.5(7)
C14A C12 C13A 110.0(8)
C14A C12 C15A 110.2(6)
C13A C12 C15A 103.3(6)
C14A C12 C5 109.7(5)
C13 C12 C5 110.3(6)
C15 C12 C5 111.2(4)
C13A C12 C5 112.7(6)
C15A C12 C5 110.9(3)
C13 C12 C14 107.9(8)
C15 C12 C14 102.8(6)
C5 C12 C14 107.5(4)
C12 C13 H13A 109.5
C12 C13 H13B 109.5
H13A C13 H13B 109.5
C12 C13 H13C 109.5
H13A C13 H13C 109.5
H13B C13 H13C 109.5
C12 C14 H14A 109.5
C12 C14 H14B 109.5
H14A C14 H14B 109.5
C12 C14 H14C 109.5
H14A C14 H14C 109.5
H14B C14 H14C 109.5
C12 C15 H15A 109.5
C12 C15 H15B 109.5
H15A C15 H15B 109.5
C12 C15 H15C 109.5
H15A C15 H15C 109.5
H15B C15 H15C 109.5
C12 C13A H13D 109.5
C12 C13A H13E 109.5
H13D C13A H13E 109.5
C12 C13A H13F 109.5
H13D C13A H13F 109.5
H13E C13A H13F 109.5
C12 C14A H14D 109.5
C12 C14A H14E 109.5
H14D C14A H14E 109.5
C12 C14A H14F 109.5
H14D C14A H14F 109.5
H14E C14A H14F 109.5
C12 C15A H15D 109.5
C12 C15A H15E 109.5
H15D C15A H15E 109.5
C12 C15A H15F 109.5
H15D C15A H15F 109.5
H15E C15A H15F 109.5
N1 C16 C7 111.35(10)
N1 C16 H16A 109.4
C7 C16 H16A 109.4
N1 C16 H16B 109.4
C7 C16 H16B 109.4
H16A C16 H16B 108.0
N1 C17 C18 113.55(11)
N1 C17 H17A 108.9
C18 C17 H17A 108.9
N1 C17 H17B 108.9
C18 C17 H17B 108.9
H17A C17 H17B 107.7
C17 C18 C19 111.08(12)
C17 C18 H18A 109.4
C19 C18 H18A 109.4
C17 C18 H18B 109.4
C19 C18 H18B 109.4
H18A C18 H18B 108.0
C18 C19 C20 111.63(12)
C18 C19 H19A 109.3
C20 C19 H19A 109.3
C18 C19 H19B 109.3
C20 C19 H19B 109.3
H19A C19 H19B 108.0
C21 C20 C19 109.69(12)
C21 C20 H20A 109.7
C19 C20 H20A 109.7
C21 C20 H20B 109.7
C19 C20 H20B 109.7
H20A C20 H20B 108.2
N1 C21 C22 108.24(10)
N1 C21 C20 113.70(10)
C22 C21 C20 115.04(11)
N1 C21 H21 106.4
C22 C21 H21 106.4
C20 C21 H21 106.4
N2 C22 C21 109.27(10)
N2 C22 H22A 109.8
C21 C22 H22A 109.8
N2 C22 H22B 109.8
C21 C22 H22B 109.8
H22A C22 H22B 108.3
N2 C23 H23A 109.5
N2 C23 H23B 109.5
H23A C23 H23B 109.5
N2 C23 H23C 109.5
H23A C23 H23C 109.5
H23B C23 H23C 109.5
N2 C24 C25 114.14(10)
N2 C24 H24A 108.7
C25 C24 H24A 108.7
N2 C24 H24B 108.7
C25 C24 H24B 108.7
H24A C24 H24B 107.6
C26 C25 C30 120.96(11)
C26 C25 C24 120.20(11)
C30 C25 C24 118.85(11)
C25 C26 C27 121.48(12)
C25 C26 H26 119.3
C27 C26 H26 119.3
C26 C27 C28 116.79(12)
C26 C27 C31 120.68(12)
C28 C27 C31 122.52(12)
C27 C28 C29 124.15(12)
C27 C28 H28 117.9
C29 C28 H28 117.9
C28 C29 C30 117.72(12)
C28 C29 C35 121.28(12)
C30 C29 C35 121.00(12)
O2 C30 C25 119.32(11)
O2 C30 C29 121.77(11)
C25 C30 C29 118.90(11)
C33 C31 C32 108.14(14)
C33 C31 C34 108.53(14)
C32 C31 C34 108.47(13)
C33 C31 C27 112.22(12)
C32 C31 C27 110.78(12)
C34 C31 C27 108.61(12)
C31 C32 H32A 109.5
C31 C32 H32B 109.5
H32A C32 H32B 109.5
C31 C32 H32C 109.5
H32A C32 H32C 109.5
H32B C32 H32C 109.5
C31 C33 H33A 109.5
C31 C33 H33B 109.5
H33A C33 H33B 109.5
C31 C33 H33C 109.5
H33A C33 H33C 109.5
H33B C33 H33C 109.5
C31 C34 H34A 109.5
C31 C34 H34B 109.5
H34A C34 H34B 109.5
C31 C34 H34C 109.5
H34A C34 H34C 109.5
H34B C34 H34C 109.5
C38 C35 C37 110.08(14)
C38 C35 C36 107.64(13)
C37 C35 C36 107.11(13)
C38 C35 C29 110.25(12)
C37 C35 C29 109.57(12)
C36 C35 C29 112.12(12)
C35 C36 H36A 109.5
C35 C36 H36B 109.5
H36A C36 H36B 109.5
C35 C36 H36C 109.5
H36A C36 H36C 109.5
H36B C36 H36C 109.5
C35 C37 H37A 109.5
C35 C37 H37B 109.5
H37A C37 H37B 109.5
C35 C37 H37C 109.5
H37A C37 H37C 109.5
H37B C37 H37C 109.5
C35 C38 H38A 109.5
C35 C38 H38B 109.5
H38A C38 H38B 109.5
C35 C38 H38C 109.5
H38A C38 H38C 109.5
H38B C38 H38C 109.5

loop_
_geom_bond_atom_site_label_1
_geom_bond_atom_site_label_2
_geom_bond_distance
Al1 O1 1.7625(9)
Al1 O2 1.8015(9)
Al1 C1 1.9770(13)
Al1 N2 2.0807(11)
Al1 N1 2.2842(11)
O1 C2 1.3407(15)
N1 C21 1.4908(15)
N1 C17 1.4917(16)
N1 C16 1.4992(15)
C1 H1A 0.9800
C1 H1B 0.9800
C1 H1C 0.9800
O2 C30 1.3285(15)
N2 C22 1.4897(15)
N2 C23 1.4919(16)
N2 C24 1.5018(15)
C2 C7 1.4010(17)
C2 C3 1.4095(17)
C3 C4 1.3979(17)
C3 C8 1.5360(17)
C4 C5 1.3942(19)
C4 H4 0.9500
C5 C6 1.390(2)
C5 C12 1.5406(18)
C6 C7 1.3888(18)
C6 H6 0.9500
C7 C16 1.5001(17)
C8 C11 1.5317(18)
C8 C10 1.5349(17)
C8 C9 1.5360(18)
C9 H9A 0.9800
C9 H9B 0.9800
C9 H9C 0.9800
C10 H10A 0.9800
C10 H10B 0.9800
C10 H10C 0.9800
C11 H11A 0.9800
C11 H11B 0.9800
C11 H11C 0.9800
C12 C14A 1.435(14)
C12 C13 1.474(14)
C12 C15 1.531(11)
C12 C13A 1.533(15)
C12 C15A 1.540(7)
C12 C14 1.597(12)
C13 H13A 0.9800
C13 H13B 0.9800
C13 H13C 0.9800
C14 H14A 0.9800
C14 H14B 0.9800
C14 H14C 0.9800
C15 H15A 0.9800
C15 H15B 0.9800
C15 H15C 0.9800
C13A H13D 0.9800
C13A H13E 0.9800
C13A H13F 0.9800
C14A H14D 0.9800
C14A H14E 0.9800
C14A H14F 0.9800
C15A H15D 0.9800
C15A H15E 0.9800
C15A H15F 0.9800
C16 H16A 0.9900
C16 H16B 0.9900
C17 C18 1.5220(19)
C17 H17A 0.9900
C17 H17B 0.9900
C18 C19 1.528(2)
C18 H18A 0.9900
C18 H18B 0.9900
C19 C20 1.530(2)
C19 H19A 0.9900
C19 H19B 0.9900
C20 C21 1.5260(17)
C20 H20A 0.9900
C20 H20B 0.9900
C21 C22 1.5110(17)
C21 H21 1.0000
C22 H22A 0.9900
C22 H22B 0.9900
C23 H23A 0.9800
C23 H23B 0.9800
C23 H23C 0.9800
C24 C25 1.5031(16)
C24 H24A 0.9900
C24 H24B 0.9900
C25 C26 1.3909(18)
C25 C30 1.4082(18)
C26 C27 1.3913(18)
C26 H26 0.9500
C27 C28 1.395(2)
C27 C31 1.5369(18)
C28 C29 1.3991(19)
C28 H28 0.9500
C29 C30 1.4156(17)
C29 C35 1.5348(19)
C31 C33 1.528(2)
C31 C32 1.532(2)
C31 C34 1.535(2)
C32 H32A 0.9800
C32 H32B 0.9800
C32 H32C 0.9800
C33 H33A 0.9800
C33 H33B 0.9800
C33 H33C 0.9800
C34 H34A 0.9800
C34 H34B 0.9800
C34 H34C 0.9800
C35 C38 1.532(2)
C35 C37 1.534(2)
C35 C36 1.5348(18)
C36 H36A 0.9800
C36 H36B 0.9800
C36 H36C 0.9800
C37 H37A 0.9800
C37 H37B 0.9800
C37 H37C 0.9800
C38 H38A 0.9800
C38 H38B 0.9800
C38 H38C 0.9800

loop_
_geom_torsion_atom_site_label_1
_geom_torsion_atom_site_label_2
_geom_torsion_atom_site_label_3
_geom_torsion_atom_site_label_4
_geom_torsion
O2 Al1 O1 C2 172.01(12)
C1 Al1 O1 C2 66.81(13)
N2 Al1 O1 C2 -98.84(12)
N1 Al1 O1 C2 -24.53(12)
O1 Al1 O2 C30 120.99(13)
C1 Al1 O2 C30 -115.81(13)
N2 Al1 O2 C30 -4.08(13)
N1 Al1 O2 C30 39.7(2)
Al1 O1 C2 C7 47.28(17)
Al1 O1 C2 C3 -135.29(11)
O1 C2 C3 C4 -174.63(11)
C7 C2 C3 C4 2.78(17)
O1 C2 C3 C8 3.26(17)
C7 C2 C3 C8 -179.33(11)
C2 C3 C4 C5 -0.23(19)
C8 C3 C4 C5 -178.11(12)
C3 C4 C5 C6 -2.4(2)
C3 C4 C5 C12 179.47(13)
C4 C5 C6 C7 2.6(2)
C12 C5 C6 C7 -179.33(13)
C5 C6 C7 C2 -0.1(2)
C5 C6 C7 C16 177.72(12)
O1 C2 C7 C6 174.79(11)
C3 C2 C7 C6 -2.68(18)
O1 C2 C7 C16 -3.10(16)
C3 C2 C7 C16 179.42(11)
C4 C3 C8 C11 -6.92(17)
C2 C3 C8 C11 175.28(12)
C4 C3 C8 C10 112.60(13)
C2 C3 C8 C10 -65.20(14)
C4 C3 C8 C9 -126.37(13)
C2 C3 C8 C9 55.83(15)
C6 C5 C12 C14A -91.9(6)
C4 C5 C12 C14A 86.1(6)
C6 C5 C12 C13 42.6(7)
C4 C5 C12 C13 -139.4(7)
C6 C5 C12 C15 173.4(5)
C4 C5 C12 C15 -8.5(5)
C6 C5 C12 C13A 30.9(7)
C4 C5 C12 C13A -151.1(7)
C6 C5 C12 C15A 146.2(3)
C4 C5 C12 C15A -35.8(4)
C6 C5 C12 C14 -74.8(5)
C4 C5 C12 C14 103.2(4)
C21 N1 C16 C7 -178.23(10)
C17 N1 C16 C7 -58.37(13)
Al1 N1 C16 C7 68.53(10)
C6 C7 C16 N1 126.09(13)
C2 C7 C16 N1 -56.04(14)
C21 N1 C17 C18 57.92(14)
C16 N1 C17 C18 -64.80(14)
Al1 N1 C17 C18 173.96(9)
N1 C17 C18 C19 -55.33(16)
C17 C18 C19 C20 50.97(18)
C18 C19 C20 C21 -51.55(16)
C17 N1 C21 C22 171.36(10)
C16 N1 C21 C22 -67.01(12)
Al1 N1 C21 C22 47.61(10)
C17 N1 C21 C20 -59.49(14)
C16 N1 C21 C20 62.14(14)
Al1 N1 C21 C20 176.76(9)
C19 C20 C21 N1 57.53(15)
C19 C20 C21 C22 -176.86(11)
C23 N2 C22 C21 -86.85(12)
C24 N2 C22 C21 154.61(10)
Al1 N2 C22 C21 33.52(12)
N1 C21 C22 N2 -55.32(13)
C20 C21 C22 N2 176.29(10)
C22 N2 C24 C25 168.63(10)
C23 N2 C24 C25 50.21(14)
Al1 N2 C24 C25 -67.28(11)
N2 C24 C25 C26 -133.04(12)
N2 C24 C25 C30 47.23(16)
C30 C25 C26 C27 1.3(2)
C24 C25 C26 C27 -178.47(12)
C25 C26 C27 C28 -1.0(2)
C25 C26 C27 C31 177.65(13)
C26 C27 C28 C29 0.0(2)
C31 C27 C28 C29 -178.54(13)
C27 C28 C29 C30 0.6(2)
C27 C28 C29 C35 -178.34(13)
Al1 O2 C30 C25 -16.9(2)
Al1 O2 C30 C29 162.04(10)
C26 C25 C30 O2 178.33(12)
C24 C25 C30 O2 -1.93(18)
C26 C25 C30 C29 -0.59(19)
C24 C25 C30 C29 179.14(11)
C28 C29 C30 O2 -179.19(12)
C35 C29 C30 O2 -0.28(19)
C28 C29 C30 C25 -0.29(18)
C35 C29 C30 C25 178.62(12)
C26 C27 C31 C33 170.50(15)
C28 C27 C31 C33 -11.0(2)
C26 C27 C31 C32 49.52(18)
C28 C27 C31 C32 -131.95(15)
C26 C27 C31 C34 -69.51(17)
C28 C27 C31 C34 109.02(16)
C28 C29 C35 C38 -120.05(15)
C30 C29 C35 C38 61.08(17)
C28 C29 C35 C37 118.65(15)
C30 C29 C35 C37 -60.22(17)
C28 C29 C35 C36 -0.1(2)
C30 C29 C35 C36 -179.01(13)
